data_4330837
loop_
_publ_author_name
'Matthew J. Polinski'
'Shuao Wang'
'Evgeny V. Alekseev'
'Justin N. Cross'
'Wulf Depmeier'
'Thomas E. Albrecht-Schmitt'

_publ_section_title
;
 Effect of pH and Reaction Time on the Structures of Early Lanthanide(III)
 Borate Perchlorates
;
_journal_name_full 'Inorganic Chemistry'
_journal_page_first 11541
_journal_page_last 11548
_journal_paper_doi 10.1021/ic301421e
_journal_volume 51
_journal_year 2012
_chemical_formula_moiety La[B8O10(OH)6(H2O)(ClO4)]0.5H2O
_chemical_formula_sum 'B8 Cl La O21.5'
_chemical_formula_weight 604.84
_chemical_name_common 'Lanthanum(III) Octaborate Perchlorate'
_chemical_name_systematic
; 
 ? 
;
_space_group_IT_number 14
_symmetry_cell_setting monoclinic
_symmetry_space_group_name_Hall '-P 2yn'
_symmetry_space_group_name_H-M 'P 1 21/n 1'
_atom_sites_solution_hydrogens none
_atom_sites_solution_primary direct
_atom_sites_solution_secondary difmap
_audit_creation_method SHELXL-97
_cell_angle_alpha 90.00
_cell_angle_beta 96.994(9)
_cell_angle_gamma 90.00
_cell_formula_units_Z 4
_cell_length_a 9.858(8)
_cell_length_b 8.243(6)
_cell_length_c 21.418(16)
_cell_measurement_reflns_used 4040
_cell_measurement_temperature 100(2)
_cell_measurement_theta_max 27.64
_cell_measurement_theta_min 0.96
_cell_volume 1727(2)
_computing_cell_refinement 'Smart Saint'
_computing_data_collection Smart
_computing_data_reduction SAINT
_computing_molecular_graphics 'SHELXP-91 (Sheldrick, 1997)'
_computing_publication_material 'SHELXCIF-97 (Sheldrick, 2000)'
_computing_structure_refinement 'SHELXL-97 (Sheldrick, 2008)'
_computing_structure_solution 'SHELXS-97 (Sheldrick, 2008)'
_diffrn_ambient_temperature 100(2)
_diffrn_detector_area_resol_mean 0
_diffrn_measured_fraction_theta_full 0.988
_diffrn_measured_fraction_theta_max 0.988
_diffrn_measurement_device_type 'BRUKER apex II'
_diffrn_measurement_method '0.5 wide w/ exposures'
_diffrn_radiation_monochromator 'Quazar Optics'
_diffrn_radiation_source 'Imus microfocused'
_diffrn_radiation_type MoK\a
_diffrn_radiation_wavelength 0.71073
_diffrn_reflns_av_R_equivalents 0.0480
_diffrn_reflns_av_sigmaI/netI 0.0380
_diffrn_reflns_limit_h_max 12
_diffrn_reflns_limit_h_min -12
_diffrn_reflns_limit_k_max 10
_diffrn_reflns_limit_k_min -10
_diffrn_reflns_limit_l_max 27
_diffrn_reflns_limit_l_min -27
_diffrn_reflns_number 19624
_diffrn_reflns_theta_full 27.64
_diffrn_reflns_theta_max 27.64
_diffrn_reflns_theta_min 0.96
_exptl_absorpt_coefficient_mu 2.739
_exptl_absorpt_correction_T_max 0.986
_exptl_absorpt_correction_T_min 0.819
_exptl_absorpt_correction_type numerical
_exptl_absorpt_process_details SHELTXPREP
_exptl_crystal_colour Colorless
_exptl_crystal_density_diffrn 2.326
_exptl_crystal_description Tablet
_exptl_crystal_F_000 1144
_exptl_crystal_size_max 0.078
_exptl_crystal_size_mid 0.061
_exptl_crystal_size_min 0.005
_refine_diff_density_max 1.782
_refine_diff_density_min -2.091
_refine_diff_density_rms 0.249
_refine_ls_extinction_method none
_refine_ls_goodness_of_fit_ref 1.188
_refine_ls_hydrogen_treatment none
_refine_ls_matrix_type full
_refine_ls_number_parameters 305
_refine_ls_number_reflns 4040
_refine_ls_number_restraints 0
_refine_ls_restrained_S_all 1.188
_refine_ls_R_factor_all 0.0473
_refine_ls_R_factor_gt 0.0388
_refine_ls_shift/su_max 0.002
_refine_ls_shift/su_mean 0.000
_refine_ls_structure_factor_coef Fsqd
_refine_ls_weighting_details 'calc w=1/[\s^2^(Fo^2^)+(0.0222P)^2^+14.2894P] where P=(Fo^2^+2Fc^2^)/3'
_refine_ls_weighting_scheme calc
_refine_ls_wR_factor_gt 0.0898
_refine_ls_wR_factor_ref 0.0930
_reflns_number_gt 3562
_reflns_number_total 4040
_reflns_threshold_expression >2sigma(I)
_cod_data_source_file ic301421e_si_002_01.cif
_cod_data_source_block LaBClO-1
_cod_original_formula_sum 'B8 Cl La O21.50'
_cod_database_code 4330837

loop_
_symmetry_equiv_pos_as_xyz
'x, y, z'
'-x+1/2, y+1/2, -z+1/2'
'-x, -y, -z'
'x-1/2, -y-1/2, z-1/2'

loop_
_atom_site_label
_atom_site_type_symbol
_atom_site_fract_x
_atom_site_fract_y
_atom_site_fract_z
_atom_site_U_iso_or_equiv
_atom_site_adp_type
_atom_site_occupancy
_atom_site_symmetry_multiplicity
_atom_site_calc_flag
_atom_site_refinement_flags
La1 La 1.48628(3) 0.46465(4) 0.700052(13) 0.00621(9) Uani 1 1 d .
Cl1A Cl 1.50819(19) 0.3305(2) 0.87104(8) 0.0162(5) Uani 0.770(5) 1 d P
Cl1B Cl 1.6107(6) 0.3847(8) 0.8741(3) 0.0183(18) Uani 0.230(5) 1 d P
O12 O 1.2372(3) 0.4727(4) 0.72655(16) 0.0077(7) Uani 1 1 d .
O11 O 1.7499(3) 0.4732(4) 0.72572(16) 0.0077(7) Uani 1 1 d .
O10 O 1.3737(3) 0.1763(4) 0.71900(17) 0.0088(7) Uani 1 1 d .
O9 O 1.3215(4) 0.3749(5) 0.60381(18) 0.0151(8) Uani 1 1 d .
O8 O 1.6096(4) 0.1800(4) 0.72206(17) 0.0091(7) Uani 1 1 d .
O7 O 1.3536(3) 0.7094(4) 0.75172(17) 0.0075(7) Uani 1 1 d .
O6 O 1.6481(4) 0.7121(4) 0.74714(17) 0.0088(7) Uani 1 1 d .
O5 O 1.6009(4) 0.3625(5) 0.60350(18) 0.0148(8) Uani 1 1 d .
O4 O 1.5187(4) 0.4359(5) 0.81758(18) 0.0170(9) Uani 1 1 d .
O3A O 1.3820(7) 0.2438(9) 0.8597(3) 0.041(2) Uani 0.775(12) 1 d P
O3B O 1.730(2) 0.489(3) 0.8757(10) 0.030(6) Uani 0.225(12) 1 d P
O2 O 1.6270(6) 0.2203(7) 0.8749(2) 0.0438(15) Uani 1 1 d .
O1 O 1.5186(6) 0.4224(6) 0.9269(2) 0.0307(11) Uani 1 1 d .
O21 O 1.5030(3) -0.0590(4) 0.76216(16) 0.0072(7) Uani 1 1 d .
O20 O 1.4794(4) -0.0040(4) 0.65103(18) 0.0128(8) Uani 1 1 d .
O19 O 1.9365(4) 0.3101(5) 0.55304(18) 0.0168(8) Uani 1 1 d .
O18 O 1.8520(3) 0.3259(5) 0.64991(17) 0.0097(7) Uani 1 1 d .
O17 O 1.4552(5) 0.6852(5) 0.6244(2) 0.0240(10) Uani 1 1 d .
O16 O 1.0915(4) 0.3371(4) 0.64745(17) 0.0088(7) Uani 1 1 d .
O15 O 1.6651(4) 0.3119(7) 0.5004(2) 0.0304(12) Uani 1 1 d .
O14 O 1.4353(4) 0.3357(7) 0.5128(2) 0.0290(11) Uani 1 1 d .
O13 O 1.1932(4) 0.3342(7) 0.5063(2) 0.0319(12) Uani 1 1 d .
B1 B 1.2342(6) 0.6244(7) 0.7538(3) 0.0077(11) Uani 1 1 d .
B2 B 1.4910(6) 0.0700(6) 0.7112(3) 0.0071(11) Uani 1 1 d .
B8 B 1.7668(6) 0.6253(7) 0.7507(3) 0.0076(11) Uani 1 1 d .
B7 B 1.8619(6) 0.3616(7) 0.7169(3) 0.0084(11) Uani 1 1 d .
B6 B 1.1200(6) 0.3625(7) 0.7154(3) 0.0081(11) Uani 1 1 d .
B5 B 1.9628(6) 0.3223(7) 0.6168(3) 0.0089(11) Uani 1 1 d .
B4 B 1.3180(7) 0.3482(10) 0.5407(3) 0.0209(15) Uani 1 1 d .
B3 B 1.5704(7) 0.3365(9) 0.5401(3) 0.0185(14) Uani 1 1 d .
O1W O 1.2781(14) 0.0296(18) 0.5505(6) 0.060(3) Uiso 0.50 1 d P

loop_
_atom_site_aniso_label
_atom_site_aniso_U_11
_atom_site_aniso_U_22
_atom_site_aniso_U_33
_atom_site_aniso_U_23
_atom_site_aniso_U_13
_atom_site_aniso_U_12
La1 0.00351(13) 0.00549(13) 0.00967(14) -0.00007(11) 0.00102(9) -0.00020(11)
Cl1A 0.0242(11) 0.0136(9) 0.0105(9) 0.0012(6) 0.0011(7) -0.0016(7)
Cl1B 0.017(3) 0.023(3) 0.013(3) 0.009(2) -0.006(2) -0.006(3)
O12 0.0037(15) 0.0045(15) 0.0153(18) 0.0004(15) 0.0033(13) 0.0007(14)
O11 0.0061(15) 0.0044(15) 0.0124(17) -0.0008(14) 0.0006(13) -0.0011(14)
O10 0.0059(16) 0.0082(17) 0.0124(18) 0.0015(14) 0.0013(14) 0.0005(14)
O9 0.0074(17) 0.027(2) 0.0113(19) -0.0026(16) 0.0015(14) -0.0037(16)
O8 0.0060(16) 0.0054(17) 0.0159(19) 0.0033(14) 0.0014(14) -0.0005(14)
O7 0.0062(16) 0.0039(16) 0.0117(18) -0.0014(13) -0.0012(13) -0.0006(13)
O6 0.0069(16) 0.0049(17) 0.0147(19) 0.0008(14) 0.0017(14) 0.0018(13)
O5 0.0087(17) 0.025(2) 0.0111(19) -0.0023(16) 0.0015(14) 0.0006(16)
O4 0.023(2) 0.016(2) 0.0113(19) 0.0034(15) -0.0008(16) 0.0000(17)
O3A 0.041(4) 0.054(5) 0.028(4) -0.001(3) 0.005(3) -0.031(4)
O3B 0.035(12) 0.022(12) 0.032(12) -0.001(9) 0.004(9) -0.008(9)
O2 0.069(4) 0.041(3) 0.021(3) 0.003(2) 0.003(3) 0.033(3)
O1 0.055(3) 0.024(3) 0.013(2) -0.0010(18) 0.006(2) -0.001(2)
O21 0.0049(15) 0.0049(17) 0.0116(17) 0.0024(13) 0.0006(13) 0.0001(13)
O20 0.0206(19) 0.0057(18) 0.0123(18) -0.0020(13) 0.0026(15) -0.0009(14)
O19 0.0081(18) 0.029(2) 0.0125(19) -0.0028(17) 0.0000(15) -0.0005(17)
O18 0.0035(16) 0.0162(19) 0.0097(18) 0.0004(15) 0.0022(13) 0.0004(14)
O17 0.046(3) 0.0095(19) 0.016(2) 0.0006(16) 0.001(2) -0.0022(19)
O16 0.0057(16) 0.0116(18) 0.0094(18) -0.0008(14) 0.0017(13) -0.0002(14)
O15 0.011(2) 0.071(4) 0.010(2) -0.008(2) 0.0038(16) 0.000(2)
O14 0.008(2) 0.065(4) 0.012(2) -0.009(2) -0.0009(16) -0.003(2)
O13 0.008(2) 0.073(4) 0.015(2) -0.010(2) -0.0006(16) -0.005(2)
B1 0.006(2) 0.006(3) 0.010(3) -0.001(2) -0.001(2) 0.003(2)
B2 0.006(2) 0.002(2) 0.013(3) 0.0019(19) 0.002(2) -0.001(2)
B8 0.006(2) 0.005(3) 0.013(3) -0.001(2) 0.003(2) -0.003(2)
B7 0.003(2) 0.007(3) 0.015(3) -0.003(2) 0.003(2) 0.001(2)
B6 0.004(2) 0.006(3) 0.014(3) -0.001(2) 0.002(2) 0.000(2)
B5 0.007(2) 0.006(3) 0.014(3) 0.000(2) 0.003(2) 0.000(2)
B4 0.011(3) 0.033(4) 0.019(3) -0.004(3) 0.003(2) -0.006(3)
B3 0.010(3) 0.033(4) 0.012(3) -0.002(3) 0.000(2) -0.001(3)

loop_
_atom_type_symbol
_atom_type_description
_atom_type_scat_dispersion_real
_atom_type_scat_dispersion_imag
_atom_type_scat_source
B B 0.0013 0.0007 'International Tables Vol C Tables 4.2.6.8 and 6.1.1.4'
O O 0.0106 0.0060 'International Tables Vol C Tables 4.2.6.8 and 6.1.1.4'
Cl Cl 0.1484 0.1585 'International Tables Vol C Tables 4.2.6.8 and 6.1.1.4'
La La -0.2871 2.4523 'International Tables Vol C Tables 4.2.6.8 and 6.1.1.4'

loop_
_geom_angle_atom_site_label_1
_geom_angle_atom_site_label_2
_geom_angle_atom_site_label_3
_geom_angle
_geom_angle_site_symmetry_1
_geom_angle_site_symmetry_3
O17 La1 O4 136.86(14) . .
O17 La1 O9 70.43(15) . .
O4 La1 O9 140.12(13) . .
O17 La1 O12 94.65(14) . .
O4 La1 O12 77.93(12) . .
O9 La1 O12 70.11(12) . .
O17 La1 O11 99.38(14) . .
O4 La1 O11 77.75(12) . .
O9 La1 O11 134.17(12) . .
O12 La1 O11 155.08(11) . .
O17 La1 O5 75.24(15) . .
O4 La1 O5 138.47(13) . .
O9 La1 O5 64.21(13) . .
O12 La1 O5 134.03(12) . .
O11 La1 O5 69.97(12) . .
O17 La1 O8 142.82(14) . .
O4 La1 O8 74.87(12) . .
O9 La1 O8 96.80(13) . .
O12 La1 O8 114.15(11) . .
O11 La1 O8 63.97(11) . .
O5 La1 O8 67.89(12) . .
O17 La1 O10 138.18(14) . .
O4 La1 O10 76.61(12) . .
O9 La1 O10 68.46(12) . .
O12 La1 O10 64.35(11) . .
O11 La1 O10 114.56(11) . .
O5 La1 O10 93.50(12) . .
O8 La1 O10 51.52(11) . .
O17 La1 O6 72.86(14) . .
O4 La1 O6 72.55(12) . .
O9 La1 O6 143.23(12) . .
O12 La1 O6 115.53(11) . .
O11 La1 O6 50.97(11) . .
O5 La1 O6 104.21(12) . .
O8 La1 O6 111.29(12) . .
O10 La1 O6 148.14(11) . .
O17 La1 O7 71.78(14) . .
O4 La1 O7 70.73(12) . .
O9 La1 O7 104.61(12) . .
O12 La1 O7 51.24(11) . .
O11 La1 O7 114.47(11) . .
O5 La1 O7 147.01(12) . .
O8 La1 O7 144.78(11) . .
O10 La1 O7 111.69(12) . .
O6 La1 O7 65.11(11) . .
O17 La1 B8 87.07(16) . .
O4 La1 B8 72.18(14) . .
O9 La1 B8 147.36(14) . .
O12 La1 B8 137.16(14) . .
O11 La1 B8 25.36(13) . .
O5 La1 B8 87.81(14) . .
O8 La1 B8 86.95(14) . .
O10 La1 B8 133.39(13) . .
O6 La1 B8 25.68(13) . .
O7 La1 B8 89.62(14) . .
O17 La1 B1 83.66(16) . .
O4 La1 B1 71.53(14) . .
O9 La1 B1 87.93(14) . .
O12 La1 B1 25.53(13) . .
O11 La1 B1 136.59(14) . .
O5 La1 B1 149.27(13) . .
O8 La1 B1 131.91(13) . .
O10 La1 B1 87.47(14) . .
O6 La1 B1 90.25(14) . .
O7 La1 B1 25.76(13) . .
B8 La1 B1 113.48(15) . .
Cl1B Cl1A O1 76.2(4) . .
Cl1B Cl1A O3A 170.9(5) . .
O1 Cl1A O3A 112.6(4) . .
Cl1B Cl1A O4 69.5(3) . .
O1 Cl1A O4 110.1(3) . .
O3A Cl1A O4 108.0(3) . .
Cl1B Cl1A O2 61.9(4) . .
O1 Cl1A O2 108.0(3) . .
O3A Cl1A O2 111.7(4) . .
O4 Cl1A O2 106.2(3) . .
Cl1A Cl1B O2 72.8(5) . .
Cl1A Cl1B O3B 167.5(11) . .
O2 Cl1B O3B 119.6(10) . .
Cl1A Cl1B O4 66.5(3) . .
O2 Cl1B O4 110.6(5) . .
O3B Cl1B O4 105.3(9) . .
Cl1A Cl1B O1 60.9(4) . .
O2 Cl1B O1 105.4(5) . .
O3B Cl1B O1 113.8(10) . .
O4 Cl1B O1 100.5(4) . .
B1 O12 B6 125.0(4) . .
B1 O12 La1 100.7(3) . .
B6 O12 La1 134.3(3) . .
B8 O11 B7 124.7(4) . .
B8 O11 La1 100.3(3) . .
B7 O11 La1 135.0(3) . .
B1 O10 B2 122.2(4) 2_746 .
B1 O10 La1 135.5(3) 2_746 .
B2 O10 La1 99.5(3) . .
B4 O9 La1 141.0(4) . .
B8 O8 B2 121.0(4) 2_846 .
B8 O8 La1 137.2(3) 2_846 .
B2 O8 La1 100.3(3) . .
B1 O7 B6 122.0(4) . 2_756
B1 O7 La1 95.2(3) . .
B6 O7 La1 141.0(3) 2_756 .
B8 O6 B7 121.6(4) . 2_856
B8 O6 La1 95.1(3) . .
B7 O6 La1 139.2(3) 2_856 .
B3 O5 La1 140.4(4) . .
Cl1A O4 Cl1B 44.0(3) . .
Cl1A O4 La1 146.7(2) . .
Cl1B O4 La1 146.7(4) . .
Cl1B O2 Cl1A 45.3(3) . .
Cl1A O1 Cl1B 43.0(3) . .
B7 O21 B6 115.9(4) 2_846 2_746
B7 O21 B2 120.5(4) 2_846 .
B6 O21 B2 122.4(4) 2_746 .
B5 O18 B7 123.5(4) . .
B5 O16 B6 123.2(4) 1_455 .
B4 O14 B3 129.3(5) . .
O10 B1 O7 125.3(5) 2_756 .
O10 B1 O12 122.0(5) 2_756 .
O7 B1 O12 112.7(4) . .
O10 B1 La1 173.0(4) 2_756 .
O7 B1 La1 59.0(3) . .
O12 B1 La1 53.8(2) . .
O20 B2 O8 112.4(4) . .
O20 B2 O10 112.4(4) . .
O8 B2 O10 103.5(4) . .
O20 B2 O21 110.0(4) . .
O8 B2 O21 109.1(4) . .
O10 B2 O21 109.2(4) . .
O8 B8 O6 124.5(5) 2_856 .
O8 B8 O11 122.1(5) 2_856 .
O6 B8 O11 113.4(4) . .
O8 B8 La1 173.0(4) 2_856 .
O6 B8 La1 59.3(3) . .
O11 B8 La1 54.3(2) . .
O18 B7 O6 110.4(4) . 2_846
O18 B7 O11 107.0(4) . .
O6 B7 O11 111.2(4) 2_846 .
O18 B7 O21 109.4(4) . 2_856
O6 B7 O21 108.9(4) 2_846 2_856
O11 B7 O21 110.0(4) . 2_856
O7 B6 O16 111.1(4) 2_746 .
O7 B6 O12 111.6(4) 2_746 .
O16 B6 O12 107.7(4) . .
O7 B6 O21 108.8(4) 2_746 2_756
O16 B6 O21 108.3(4) . 2_756
O12 B6 O21 109.3(4) . 2_756
O16 B5 O19 122.8(5) 1_655 .
O16 B5 O18 120.1(5) 1_655 .
O19 B5 O18 117.0(5) . .
O13 B4 O9 117.6(5) . .
O13 B4 O14 120.9(6) . .
O9 B4 O14 121.6(5) . .
O15 B3 O5 124.1(5) . .
O15 B3 O14 115.8(5) . .
O5 B3 O14 120.1(5) . .

loop_
_geom_bond_atom_site_label_1
_geom_bond_atom_site_label_2
_geom_bond_distance
_geom_bond_site_symmetry_2
La1 O17 2.429(4) .
La1 O4 2.510(4) .
La1 O9 2.573(4) .
La1 O12 2.587(4) .
La1 O11 2.591(4) .
La1 O5 2.613(4) .
La1 O8 2.658(4) .
La1 O10 2.675(4) .
La1 O6 2.707(4) .
La1 O7 2.712(4) .
La1 B8 3.138(6) .
La1 B1 3.150(6) .
Cl1A Cl1B 1.100(6) .
Cl1A O1 1.409(5) .
Cl1A O3A 1.429(7) .
Cl1A O4 1.451(4) .
Cl1A O2 1.477(6) .
Cl1B O2 1.364(8) .
Cl1B O3B 1.46(2) .
Cl1B O4 1.482(7) .
Cl1B O1 1.567(8) .
O12 B1 1.382(7) .
O12 B6 1.466(7) .
O11 B8 1.366(7) .
O11 B7 1.466(6) .
O10 B1 1.344(7) 2_746
O10 B2 1.476(6) .
O9 B4 1.365(8) .
O8 B8 1.362(7) 2_846
O8 B2 1.475(6) .
O7 B1 1.375(7) .
O7 B6 1.453(7) 2_756
O6 B8 1.365(7) .
O6 B7 1.462(7) 2_856
O5 B3 1.371(8) .
O21 B7 1.503(6) 2_846
O21 B6 1.504(6) 2_746
O21 B2 1.518(6) .
O20 B2 1.419(7) .
O19 B5 1.362(7) .
O18 B5 1.373(7) .
O18 B7 1.457(7) .
O16 B5 1.361(7) 1_455
O16 B6 1.463(7) .
O15 B3 1.352(8) .
O14 B4 1.369(8) .
O14 B3 1.387(7) .
O13 B4 1.360(8) .
B1 O10 1.344(7) 2_756
B8 O8 1.362(7) 2_856
B7 O6 1.462(7) 2_846
B7 O21 1.503(6) 2_856
B6 O7 1.453(7) 2_746
B6 O21 1.504(6) 2_756
B5 O16 1.361(7) 1_655
